data_1556288
loop_
_publ_author_name
'Wheaton, Craig A.'
'Hayes, Paul G.'

_publ_section_title
;
 Exploring the versatility of a bis(phosphinimine) pincer ligand: effect
 of sterics on structure and lactide polymerization activity of cationic
 zinc complexes
;
_journal_issue 1
_journal_name_full 'Catal. Sci. Technol.'
_journal_page_first 125
_journal_paper_doi 10.1039/C1CY00306B
_journal_volume 2
_journal_year 2012
_chemical_formula_sum 'C51 H39 N2 O P2'
_chemical_formula_weight 757.78
_space_group_IT_number 2
_space_group_name_Hall '-P 1'
_space_group_name_H-M_alt 'P -1'
_symmetry_cell_setting triclinic
_symmetry_space_group_name_H-M 'P -1'
_atom_sites_solution_hydrogens geom
_atom_sites_solution_primary direct
_atom_sites_solution_secondary difmap
_audit_creation_method SHELXL-97
_cell_angle_alpha 104.285(15)
_cell_angle_beta 90.990(14)
_cell_angle_gamma 92.535(15)
_cell_formula_units_Z 2
_cell_length_a 9.373(11)
_cell_length_b 13.769(17)
_cell_length_c 17.95(2)
_cell_measurement_reflns_used 4068
_cell_measurement_temperature 173(2)
_cell_measurement_theta_max 45.127
_cell_measurement_theta_min 4.661
_cell_volume 2242(5)
_computing_structure_refinement 'SHELXL-97 (Sheldrick, 1997)'
_computing_structure_solution 'SHELXS-97 (Sheldrick, 1990)'
_diffrn_ambient_temperature 173(2)
_diffrn_measured_fraction_theta_full 0.997
_diffrn_measured_fraction_theta_max 0.997
_diffrn_radiation_monochromator graphite
_diffrn_radiation_source 'fine-focus sealed tube'
_diffrn_radiation_type MoK\a
_diffrn_radiation_wavelength 0.71073
_diffrn_reflns_av_R_equivalents 0.1176
_diffrn_reflns_av_sigmaI/netI 0.1608
_diffrn_reflns_limit_h_max 11
_diffrn_reflns_limit_h_min -11
_diffrn_reflns_limit_k_max 16
_diffrn_reflns_limit_k_min -16
_diffrn_reflns_limit_l_max 21
_diffrn_reflns_limit_l_min -21
_diffrn_reflns_number 26495
_diffrn_reflns_theta_full 25.03
_diffrn_reflns_theta_max 25.03
_diffrn_reflns_theta_min 2.14
_exptl_absorpt_coefficient_mu 0.134
_exptl_absorpt_correction_T_max 0.9898
_exptl_absorpt_correction_T_min 0.9651
_exptl_absorpt_correction_type multi-scan
_exptl_crystal_colour colourless
_exptl_crystal_density_diffrn 1.123
_exptl_crystal_density_method 'not measured'
_exptl_crystal_description needle
_exptl_crystal_F_000 794
_exptl_crystal_size_max 0.27
_exptl_crystal_size_mid 0.12
_exptl_crystal_size_min 0.08
_refine_diff_density_max 0.236
_refine_diff_density_min -0.238
_refine_diff_density_rms 0.053
_refine_ls_extinction_method none
_refine_ls_goodness_of_fit_ref 0.915
_refine_ls_hydrogen_treatment constr
_refine_ls_matrix_type full
_refine_ls_number_parameters 433
_refine_ls_number_reflns 7900
_refine_ls_number_restraints 0
_refine_ls_restrained_S_all 0.915
_refine_ls_R_factor_all 0.1780
_refine_ls_R_factor_gt 0.0794
_refine_ls_shift/su_max 0.000
_refine_ls_shift/su_mean 0.000
_refine_ls_structure_factor_coef Fsqd
_refine_ls_weighting_details 'calc w=1/[\s^2^(Fo^2^)+(0.0918P)^2^+0.0000P] where P=(Fo^2^+2Fc^2^)/3'
_refine_ls_weighting_scheme calc
_refine_ls_wR_factor_gt 0.1825
_refine_ls_wR_factor_ref 0.2141
_reflns_number_gt 3097
_reflns_number_total 7900
_reflns_threshold_expression >2sigma(I)
_cod_data_source_file c1cy00306b.txt
_cod_data_source_block L3
_cod_depositor_comments
;
The following automatic conversions were performed:

data item '_symmetry_cell_setting' value 'Triclinic' was changed to
'triclinic' in accordance with the
/home/saulius/struct/COD-crude-data/automatic-downloads/DataCite-retrospective/RSC/depositions/lib/dictionaries/cif_core.dic
dictionary named 'cif_core.dic' version 2.4.2 last updated on
2011-04-26.

Automatic conversion script
Id: cif_fix_values 6909 2019-04-08 15:41:33Z antanas 
;
_cod_original_sg_symbol_H-M P-1
_cod_database_code 1556288

loop_
_symmetry_equiv_pos_as_xyz
'x, y, z'
'-x, -y, -z'

loop_
_atom_site_label
_atom_site_type_symbol
_atom_site_fract_x
_atom_site_fract_y
_atom_site_fract_z
_atom_site_U_iso_or_equiv
_atom_site_adp_type
_atom_site_occupancy
_atom_site_symmetry_multiplicity
_atom_site_calc_flag
_atom_site_refinement_flags
P1 P 0.76025(13) 0.03208(11) 0.30615(8) 0.0495(4) Uani 1 1 d .
O1 O 0.5947(3) -0.1969(3) 0.23598(17) 0.0511(9) Uani 1 1 d .
N1 N 0.7758(4) 0.1493(3) 0.3415(2) 0.0541(11) Uani 1 1 d .
C1 C 0.5189(5) -0.1094(4) 0.2525(3) 0.0467(13) Uani 1 1 d .
P2 P 0.71161(14) -0.41825(13) 0.17588(9) 0.0757(6) Uani 1 1 d .
C2 C 0.5754(5) -0.0115(4) 0.2807(3) 0.0477(13) Uani 1 1 d .
N2 N 0.8250(4) -0.3630(4) 0.1356(3) 0.0861(16) Uani 1 1 d .
C3 C 0.4765(5) 0.0624(4) 0.2898(3) 0.0590(15) Uani 1 1 d .
H3 H 0.5088 0.1304 0.3097 0.071 Uiso 1 1 calc R
C4 C 0.3309(5) 0.0405(5) 0.2709(3) 0.0665(16) Uani 1 1 d .
H4 H 0.2683 0.0940 0.2758 0.080 Uiso 1 1 calc R
C5 C 0.2780(5) -0.0554(5) 0.2457(3) 0.0597(15) Uani 1 1 d .
H5 H 0.1787 -0.0697 0.2345 0.072 Uiso 1 1 calc R
C6 C 0.3726(5) -0.1327(5) 0.2365(3) 0.0547(14) Uani 1 1 d .
C7 C 0.3578(5) -0.2394(5) 0.2082(3) 0.0547(14) Uani 1 1 d .
C8 C 0.2439(5) -0.3087(5) 0.1827(3) 0.0719(18) Uani 1 1 d .
H8 H 0.1491 -0.2869 0.1827 0.086 Uiso 1 1 calc R
C9 C 0.2693(6) -0.4082(5) 0.1577(3) 0.087(2) Uani 1 1 d .
H9 H 0.1910 -0.4551 0.1406 0.104 Uiso 1 1 calc R
C10 C 0.4092(6) -0.4434(5) 0.1564(3) 0.0800(19) Uani 1 1 d .
H10 H 0.4225 -0.5133 0.1385 0.096 Uiso 1 1 calc R
C11 C 0.5294(5) -0.3769(4) 0.1813(3) 0.0613(15) Uani 1 1 d .
C12 C 0.4955(5) -0.2765(4) 0.2081(3) 0.0543(14) Uani 1 1 d .
C13 C 0.8335(3) -0.0463(2) 0.36378(17) 0.0456(12) Uani 1 1 d G
C14 C 0.7506(3) -0.1054(3) 0.4007(2) 0.0723(17) Uani 1 1 d G
H14 H 0.6495 -0.1093 0.3941 0.087 Uiso 1 1 calc R
C15 C 0.8155(4) -0.1586(3) 0.4473(2) 0.088(2) Uani 1 1 d G
H15 H 0.7588 -0.1990 0.4725 0.105 Uiso 1 1 calc R
C16 C 0.9633(5) -0.1528(2) 0.45696(19) 0.0763(19) Uani 1 1 d G
H16 H 1.0077 -0.1892 0.4888 0.092 Uiso 1 1 calc R
C17 C 1.0463(3) -0.0937(3) 0.4201(2) 0.0650(16) Uani 1 1 d G
H17 H 1.1473 -0.0898 0.4267 0.078 Uiso 1 1 calc R
C18 C 0.9814(3) -0.0405(2) 0.37347(18) 0.0493(13) Uani 1 1 d G
H18 H 1.0380 -0.0001 0.3482 0.059 Uiso 1 1 calc R
C19 C 0.8619(3) 0.0067(3) 0.21872(16) 0.0482(13) Uani 1 1 d G
C20 C 0.9263(4) 0.0862(2) 0.1947(2) 0.0601(15) Uani 1 1 d G
H20 H 0.9145 0.1533 0.2230 0.072 Uiso 1 1 calc R
C21 C 1.0081(3) 0.0675(3) 0.1293(2) 0.0782(19) Uani 1 1 d G
H21 H 1.0522 0.1219 0.1129 0.094 Uiso 1 1 calc R
C22 C 1.0254(3) -0.0306(3) 0.08790(16) 0.0661(16) Uani 1 1 d G
H22 H 1.0813 -0.0433 0.0432 0.079 Uiso 1 1 calc R
C23 C 0.9610(3) -0.1101(2) 0.11192(18) 0.0605(15) Uani 1 1 d G
H23 H 0.9728 -0.1771 0.0836 0.073 Uiso 1 1 calc R
C24 C 0.8792(3) -0.0914(2) 0.1773(2) 0.0590(15) Uani 1 1 d G
H24 H 0.8351 -0.1457 0.1937 0.071 Uiso 1 1 calc R
C25 C 0.7277(3) 0.2036(3) 0.41421(17) 0.0544(14) Uani 1 1 d G
C26 C 0.7586(3) 0.3065(3) 0.4337(2) 0.0546(14) Uani 1 1 d G
H26 H 0.8068 0.3373 0.3987 0.066 Uiso 1 1 calc R
C27 C 0.7189(4) 0.3646(2) 0.5045(2) 0.0718(17) Uani 1 1 d G
H27 H 0.7400 0.4350 0.5178 0.086 Uiso 1 1 calc R
C28 C 0.6484(4) 0.3196(4) 0.55576(17) 0.083(2) Uani 1 1 d G
H28 H 0.6214 0.3593 0.6041 0.100 Uiso 1 1 calc R
C29 C 0.6176(3) 0.2166(4) 0.5362(2) 0.0795(19) Uani 1 1 d G
H29 H 0.5694 0.1859 0.5713 0.095 Uiso 1 1 calc R
C30 C 0.6572(4) 0.1586(2) 0.4655(2) 0.0669(16) Uani 1 1 d G
H30 H 0.6361 0.0882 0.4521 0.080 Uiso 1 1 calc R
C31 C 0.7753(4) -0.4055(3) 0.27492(19) 0.0767(18) Uani 1 1 d G
C32 C 0.9213(4) -0.4007(3) 0.2913(3) 0.094(2) Uani 1 1 d G
H32 H 0.9872 -0.3938 0.2531 0.112 Uiso 1 1 calc R
C33 C 0.9709(3) -0.4062(3) 0.3635(3) 0.095(2) Uani 1 1 d G
H33 H 1.0707 -0.4029 0.3746 0.114 Uiso 1 1 calc R
C34 C 0.8744(5) -0.4163(3) 0.4193(2) 0.088(2) Uani 1 1 d G
H34 H 0.9083 -0.4200 0.4687 0.106 Uiso 1 1 calc R
C35 C 0.7284(5) -0.4210(3) 0.4030(2) 0.0755(17) Uani 1 1 d G
H35 H 0.6625 -0.4280 0.4412 0.091 Uiso 1 1 calc R
C36 C 0.6789(3) -0.4156(3) 0.3308(2) 0.0703(17) Uani 1 1 d G
H36 H 0.5791 -0.4189 0.3196 0.084 Uiso 1 1 calc R
C37 C 0.6904(3) -0.5541(3) 0.1344(3) 0.0766(19) Uani 1 1 d G
C38 C 0.6818(3) -0.5885(3) 0.0548(2) 0.0778(19) Uani 1 1 d G
H38 H 0.6799 -0.5420 0.0235 0.093 Uiso 1 1 calc R
C39 C 0.6759(3) -0.6910(4) 0.0209(2) 0.094(2) Uani 1 1 d G
H39 H 0.6701 -0.7145 -0.0336 0.113 Uiso 1 1 calc R
C40 C 0.6787(3) -0.7590(3) 0.0666(3) 0.093(2) Uani 1 1 d G
H40 H 0.6747 -0.8290 0.0434 0.111 Uiso 1 1 calc R
C41 C 0.6873(4) -0.7246(4) 0.1462(3) 0.094(2) Uani 1 1 d G
H41 H 0.6891 -0.7710 0.1774 0.113 Uiso 1 1 calc R
C42 C 0.6931(4) -0.6221(4) 0.18009(19) 0.089(2) Uani 1 1 d G
H42 H 0.6990 -0.5985 0.2345 0.107 Uiso 1 1 calc R
C43 C 0.8169(4) -0.3540(3) 0.0592(2) 0.085(2) Uani 1 1 d G
C44 C 0.6995(3) -0.3170(3) 0.0288(2) 0.083(2) Uani 1 1 d G
H44 H 0.6157 -0.3038 0.0579 0.100 Uiso 1 1 calc R
C45 C 0.7048(4) -0.2994(3) -0.0441(3) 0.088(2) Uani 1 1 d G
H45 H 0.6246 -0.2741 -0.0648 0.105 Uiso 1 1 calc R
C46 C 0.8275(5) -0.3187(3) -0.0866(2) 0.096(2) Uani 1 1 d G
H46 H 0.8311 -0.3066 -0.1364 0.115 Uiso 1 1 calc R
C47 C 0.9448(4) -0.3556(3) -0.0562(3) 0.106(3) Uani 1 1 d G
H47 H 1.0287 -0.3688 -0.0853 0.127 Uiso 1 1 calc R
C48 C 0.9395(3) -0.3733(3) 0.0167(3) 0.099(2) Uani 1 1 d G
H48 H 1.0198 -0.3986 0.0374 0.119 Uiso 1 1 calc R
C1S C 0.5836(9) -1.0278(6) -0.0615(4) 0.099(2) Uani 1 1 d .
H1S H 0.6412 -1.0486 -0.1051 0.119 Uiso 1 1 calc R
C2S C 0.6233(7) -1.0453(5) 0.0069(6) 0.100(2) Uani 1 1 d .
H2S H 0.7108 -1.0757 0.0119 0.120 Uiso 1 1 calc R
C3S C 0.5384(10) -1.0195(6) 0.0677(4) 0.096(2) Uani 1 1 d .
H3S H 0.5641 -1.0343 0.1149 0.116 Uiso 1 1 calc R

loop_
_atom_site_aniso_label
_atom_site_aniso_U_11
_atom_site_aniso_U_22
_atom_site_aniso_U_33
_atom_site_aniso_U_23
_atom_site_aniso_U_13
_atom_site_aniso_U_12
P1 0.0299(7) 0.0726(10) 0.0559(9) 0.0344(8) 0.0046(6) 0.0038(7)
O1 0.0284(18) 0.085(3) 0.038(2) 0.0126(18) 0.0014(15) -0.0002(19)
N1 0.042(2) 0.052(3) 0.081(3) 0.039(2) 0.010(2) 0.005(2)
C1 0.026(3) 0.082(4) 0.038(3) 0.027(3) 0.003(2) 0.007(3)
P2 0.0292(8) 0.1022(13) 0.0689(11) -0.0295(9) 0.0038(7) 0.0014(8)
C2 0.025(3) 0.073(4) 0.053(3) 0.029(3) 0.004(2) 0.001(3)
N2 0.029(3) 0.110(4) 0.094(4) -0.020(3) 0.006(3) -0.013(3)
C3 0.033(3) 0.097(4) 0.056(4) 0.035(3) 0.000(3) 0.009(3)
C4 0.029(3) 0.112(5) 0.069(4) 0.039(4) 0.003(3) 0.013(3)
C5 0.030(3) 0.104(5) 0.046(3) 0.020(3) 0.004(3) 0.000(3)
C6 0.027(3) 0.100(5) 0.034(3) 0.011(3) 0.001(2) 0.000(3)
C7 0.022(3) 0.100(5) 0.034(3) 0.002(3) 0.001(2) -0.001(3)
C8 0.027(3) 0.112(5) 0.054(4) -0.022(3) 0.002(3) 0.000(3)
C9 0.028(3) 0.123(6) 0.076(4) -0.033(4) -0.001(3) -0.011(3)
C10 0.042(4) 0.100(5) 0.070(4) -0.028(3) -0.004(3) -0.006(3)
C11 0.036(3) 0.091(4) 0.040(3) -0.015(3) 0.002(2) -0.008(3)
C12 0.027(3) 0.092(4) 0.031(3) -0.005(3) -0.001(2) -0.016(3)
C13 0.038(3) 0.056(3) 0.044(3) 0.016(2) -0.003(2) -0.005(2)
C14 0.062(4) 0.095(4) 0.071(4) 0.048(4) -0.027(3) -0.030(3)
C15 0.104(5) 0.081(4) 0.093(5) 0.058(4) -0.045(4) -0.035(4)
C16 0.108(5) 0.047(4) 0.072(4) 0.017(3) -0.047(4) 0.007(3)
C17 0.054(4) 0.073(4) 0.060(4) 0.002(3) -0.017(3) 0.010(3)
C18 0.042(3) 0.063(3) 0.044(3) 0.016(3) -0.010(2) -0.001(3)
C19 0.030(3) 0.063(3) 0.059(3) 0.027(3) 0.007(2) 0.011(3)
C20 0.046(3) 0.075(4) 0.072(4) 0.041(3) 0.012(3) 0.009(3)
C21 0.054(4) 0.115(6) 0.083(5) 0.060(4) 0.007(3) -0.015(4)
C22 0.036(3) 0.113(5) 0.058(4) 0.041(4) 0.007(3) -0.005(3)
C23 0.034(3) 0.091(4) 0.056(4) 0.017(3) 0.008(3) 0.005(3)
C24 0.026(3) 0.092(4) 0.074(4) 0.046(3) 0.005(3) 0.006(3)
C25 0.030(3) 0.089(4) 0.056(4) 0.039(3) 0.006(3) 0.015(3)
C26 0.049(3) 0.055(4) 0.067(4) 0.028(3) 0.011(3) 0.009(3)
C27 0.050(4) 0.096(5) 0.072(4) 0.021(4) 0.004(3) 0.019(3)
C28 0.042(4) 0.151(7) 0.059(4) 0.030(5) 0.007(3) 0.017(4)
C29 0.040(3) 0.143(6) 0.067(5) 0.049(4) 0.006(3) -0.003(4)
C30 0.039(3) 0.103(5) 0.068(4) 0.040(4) 0.004(3) -0.011(3)
C31 0.038(3) 0.100(5) 0.068(4) -0.027(3) -0.002(3) 0.016(3)
C32 0.042(4) 0.114(5) 0.096(5) -0.027(4) 0.000(4) 0.009(3)
C33 0.043(4) 0.103(5) 0.112(6) -0.023(5) -0.027(4) 0.013(3)
C34 0.085(5) 0.066(4) 0.095(5) -0.017(4) -0.036(4) 0.014(4)
C35 0.066(4) 0.072(4) 0.078(5) -0.003(3) -0.010(4) 0.010(3)
C36 0.045(3) 0.092(4) 0.058(4) -0.011(3) -0.009(3) 0.011(3)
C37 0.023(3) 0.115(5) 0.066(4) -0.026(4) 0.003(3) 0.002(3)
C38 0.038(3) 0.097(5) 0.065(4) -0.042(3) 0.010(3) -0.012(3)
C39 0.032(3) 0.137(7) 0.076(5) -0.042(5) 0.016(3) -0.025(4)
C40 0.034(3) 0.101(5) 0.109(6) -0.038(5) 0.004(4) -0.007(3)
C41 0.047(4) 0.112(6) 0.100(6) -0.019(4) -0.003(4) 0.017(4)
C42 0.052(4) 0.114(6) 0.073(5) -0.031(4) -0.006(3) 0.020(4)
C43 0.052(4) 0.123(5) 0.047(4) -0.038(4) 0.008(3) -0.007(4)
C44 0.039(4) 0.115(5) 0.077(5) -0.015(4) 0.021(3) 0.004(3)
C45 0.041(4) 0.126(6) 0.069(4) -0.023(4) 0.015(3) -0.019(3)
C46 0.057(4) 0.114(5) 0.078(5) -0.043(4) 0.016(4) -0.031(4)
C47 0.042(4) 0.146(6) 0.078(5) -0.066(5) 0.015(4) -0.020(4)
C48 0.032(3) 0.144(6) 0.077(5) -0.054(4) 0.002(3) -0.008(3)
C1S 0.060(5) 0.163(7) 0.066(5) 0.017(5) 0.012(4) -0.027(5)
C2S 0.041(4) 0.125(6) 0.135(8) 0.036(6) -0.019(5) 0.004(4)
C3S 0.086(6) 0.147(7) 0.075(6) 0.072(5) -0.027(5) -0.034(5)

loop_
_atom_type_symbol
_atom_type_description
_atom_type_scat_dispersion_real
_atom_type_scat_dispersion_imag
_atom_type_scat_source
C C 0.0033 0.0016 'International Tables Vol C Tables 4.2.6.8 and 6.1.1.4'
H H 0.0000 0.0000 'International Tables Vol C Tables 4.2.6.8 and 6.1.1.4'
N N 0.0061 0.0033 'International Tables Vol C Tables 4.2.6.8 and 6.1.1.4'
O O 0.0106 0.0060 'International Tables Vol C Tables 4.2.6.8 and 6.1.1.4'
P P 0.1023 0.0942 'International Tables Vol C Tables 4.2.6.8 and 6.1.1.4'

loop_
_geom_angle_atom_site_label_1
_geom_angle_atom_site_label_2
_geom_angle_atom_site_label_3
_geom_angle
_geom_angle_site_symmetry_1
_geom_angle_site_symmetry_3
N1 P1 C13 116.5(2) . .
N1 P1 C19 106.46(19) . .
C13 P1 C19 105.18(18) . .
N1 P1 C2 112.2(2) . .
C13 P1 C2 107.8(2) . .
C19 P1 C2 108.2(2) . .
C12 O1 C1 106.9(4) . .
C25 N1 P1 127.1(3) . .
C2 C1 O1 126.8(4) . .
C2 C1 C6 122.9(5) . .
O1 C1 C6 110.3(5) . .
N2 P2 C11 118.5(3) . .
N2 P2 C31 107.7(2) . .
C11 P2 C31 106.6(2) . .
N2 P2 C37 114.3(2) . .
C11 P2 C37 104.0(2) . .
C31 P2 C37 104.8(2) . .
C3 C2 C1 115.1(5) . .
C3 C2 P1 116.0(4) . .
C1 C2 P1 128.9(4) . .
C43 N2 P2 126.3(3) . .
C2 C3 C4 122.6(5) . .
C2 C3 H3 118.7 . .
C4 C3 H3 118.7 . .
C5 C4 C3 121.2(5) . .
C5 C4 H4 119.4 . .
C3 C4 H4 119.4 . .
C4 C5 C6 118.5(5) . .
C4 C5 H5 120.8 . .
C6 C5 H5 120.8 . .
C5 C6 C1 119.6(5) . .
C5 C6 C7 134.1(5) . .
C1 C6 C7 106.1(5) . .
C8 C7 C12 117.6(5) . .
C8 C7 C6 135.1(5) . .
C12 C7 C6 107.3(4) . .
C9 C8 C7 119.5(5) . .
C9 C8 H8 120.2 . .
C7 C8 H8 120.2 . .
C8 C9 C10 121.9(5) . .
C8 C9 H9 119.1 . .
C10 C9 H9 119.1 . .
C11 C10 C9 121.4(6) . .
C11 C10 H10 119.3 . .
C9 C10 H10 119.3 . .
C12 C11 C10 113.8(5) . .
C12 C11 P2 123.4(4) . .
C10 C11 P2 122.7(5) . .
O1 C12 C11 124.8(4) . .
O1 C12 C7 109.3(5) . .
C11 C12 C7 125.8(5) . .
C14 C13 C18 120.0 . .
C14 C13 P1 123.9(2) . .
C18 C13 P1 116.0(2) . .
C15 C14 C13 120.0 . .
C15 C14 H14 120.0 . .
C13 C14 H14 120.0 . .
C14 C15 C16 120.0 . .
C14 C15 H15 120.0 . .
C16 C15 H15 120.0 . .
C15 C16 C17 120.0 . .
C15 C16 H16 120.0 . .
C17 C16 H16 120.0 . .
C18 C17 C16 120.0 . .
C18 C17 H17 120.0 . .
C16 C17 H17 120.0 . .
C17 C18 C13 120.0 . .
C17 C18 H18 120.0 . .
C13 C18 H18 120.0 . .
C20 C19 C24 120.0 . .
C20 C19 P1 119.5(2) . .
C24 C19 P1 120.5(2) . .
C21 C20 C19 120.0 . .
C21 C20 H20 120.0 . .
C19 C20 H20 120.0 . .
C20 C21 C22 120.0 . .
C20 C21 H21 120.0 . .
C22 C21 H21 120.0 . .
C23 C22 C21 120.0 . .
C23 C22 H22 120.0 . .
C21 C22 H22 120.0 . .
C22 C23 C24 120.0 . .
C22 C23 H23 120.0 . .
C24 C23 H23 120.0 . .
C23 C24 C19 120.0 . .
C23 C24 H24 120.0 . .
C19 C24 H24 120.0 . .
C26 C25 C30 120.0 . .
C26 C25 N1 116.3(3) . .
C30 C25 N1 123.6(3) . .
C25 C26 C27 120.0 . .
C25 C26 H26 120.0 . .
C27 C26 H26 120.0 . .
C28 C27 C26 120.0 . .
C28 C27 H27 120.0 . .
C26 C27 H27 120.0 . .
C27 C28 C29 120.0 . .
C27 C28 H28 120.0 . .
C29 C28 H28 120.0 . .
C30 C29 C28 120.0 . .
C30 C29 H29 120.0 . .
C28 C29 H29 120.0 . .
C29 C30 C25 120.0 . .
C29 C30 H30 120.0 . .
C25 C30 H30 120.0 . .
C32 C31 C36 120.0 . .
C32 C31 P2 119.5(3) . .
C36 C31 P2 119.8(3) . .
C31 C32 C33 120.0 . .
C31 C32 H32 120.0 . .
C33 C32 H32 120.0 . .
C32 C33 C34 120.0 . .
C32 C33 H33 120.0 . .
C34 C33 H33 120.0 . .
C35 C34 C33 120.0 . .
C35 C34 H34 120.0 . .
C33 C34 H34 120.0 . .
C34 C35 C36 120.0 . .
C34 C35 H35 120.0 . .
C36 C35 H35 120.0 . .
C35 C36 C31 120.0 . .
C35 C36 H36 120.0 . .
C31 C36 H36 120.0 . .
C38 C37 C42 120.0 . .
C38 C37 P2 118.2(3) . .
C42 C37 P2 121.6(3) . .
C39 C38 C37 120.0 . .
C39 C38 H38 120.0 . .
C37 C38 H38 120.0 . .
C38 C39 C40 120.0 . .
C38 C39 H39 120.0 . .
C40 C39 H39 120.0 . .
C41 C40 C39 120.0 . .
C41 C40 H40 120.0 . .
C39 C40 H40 120.0 . .
C42 C41 C40 120.0 . .
C42 C41 H41 120.0 . .
C40 C41 H41 120.0 . .
C41 C42 C37 120.0 . .
C41 C42 H42 120.0 . .
C37 C42 H42 120.0 . .
C44 C43 C48 120.0 . .
C44 C43 N2 122.9(3) . .
C48 C43 N2 116.7(3) . .
C43 C44 C45 120.0 . .
C43 C44 H44 120.0 . .
C45 C44 H44 120.0 . .
C44 C45 C46 120.0 . .
C44 C45 H45 120.0 . .
C46 C45 H45 120.0 . .
C47 C46 C45 120.0 . .
C47 C46 H46 120.0 . .
C45 C46 H46 120.0 . .
C46 C47 C48 120.0 . .
C46 C47 H47 120.0 . .
C48 C47 H47 120.0 . .
C47 C48 C43 120.0 . .
C47 C48 H48 120.0 . .
C43 C48 H48 120.0 . .
C3S C1S C2S 119.9(6) 2_635 .
C3S C1S H1S 120.0 2_635 .
C2S C1S H1S 120.0 . .
C3S C2S C1S 119.9(6) . .
C3S C2S H2S 120.1 . .
C1S C2S H2S 120.1 . .
C2S C3S C1S 120.1(6) . 2_635
C2S C3S H3S 119.9 . .
C1S C3S H3S 119.9 2_635 .

loop_
_geom_bond_atom_site_label_1
_geom_bond_atom_site_label_2
_geom_bond_distance
_geom_bond_site_symmetry_2
P1 N1 1.582(4) .
P1 C13 1.816(3) .
P1 C19 1.817(3) .
P1 C2 1.821(5) .
O1 C12 1.393(5) .
O1 C1 1.396(6) .
N1 C25 1.425(5) .
C1 C2 1.394(7) .
C1 C6 1.403(6) .
P2 N2 1.569(5) .
P2 C11 1.820(6) .
P2 C31 1.830(4) .
P2 C37 1.835(4) .
C2 C3 1.389(6) .
N2 C43 1.407(6) .
C3 C4 1.402(7) .
C3 H3 0.9500 .
C4 C5 1.355(7) .
C4 H4 0.9500 .
C5 C6 1.396(7) .
C5 H5 0.9500 .
C6 C7 1.431(7) .
C7 C8 1.392(7) .
C7 C12 1.409(6) .
C8 C9 1.366(7) .
C8 H8 0.9500 .
C9 C10 1.417(7) .
C9 H9 0.9500 .
C10 C11 1.413(7) .
C10 H10 0.9500 .
C11 C12 1.400(7) .
C13 C14 1.3900 .
C13 C18 1.3900 .
C14 C15 1.3900 .
C14 H14 0.9500 .
C15 C16 1.3900 .
C15 H15 0.9500 .
C16 C17 1.3900 .
C16 H16 0.9500 .
C17 C18 1.3900 .
C17 H17 0.9500 .
C18 H18 0.9500 .
C19 C20 1.3900 .
C19 C24 1.3900 .
C20 C21 1.3900 .
C20 H20 0.9500 .
C21 C22 1.3900 .
C21 H21 0.9500 .
C22 C23 1.3900 .
C22 H22 0.9500 .
C23 C24 1.3900 .
C23 H23 0.9500 .
C24 H24 0.9500 .
C25 C26 1.3900 .
C25 C30 1.3900 .
C26 C27 1.3900 .
C26 H26 0.9500 .
C27 C28 1.3900 .
C27 H27 0.9500 .
C28 C29 1.3900 .
C28 H28 0.9500 .
C29 C30 1.3900 .
C29 H29 0.9500 .
C30 H30 0.9500 .
C31 C32 1.3900 .
C31 C36 1.3900 .
C32 C33 1.3900 .
C32 H32 0.9500 .
C33 C34 1.3900 .
C33 H33 0.9500 .
C34 C35 1.3900 .
C34 H34 0.9500 .
C35 C36 1.3900 .
C35 H35 0.9500 .
C36 H36 0.9500 .
C37 C38 1.3900 .
C37 C42 1.3900 .
C38 C39 1.3900 .
C38 H38 0.9500 .
C39 C40 1.3900 .
C39 H39 0.9500 .
C40 C41 1.3900 .
C40 H40 0.9500 .
C41 C42 1.3900 .
C41 H41 0.9500 .
C42 H42 0.9500 .
C43 C44 1.3900 .
C43 C48 1.3900 .
C44 C45 1.3900 .
C44 H44 0.9500 .
C45 C46 1.3900 .
C45 H45 0.9500 .
C46 C47 1.3900 .
C46 H46 0.9500 .
C47 C48 1.3900 .
C47 H47 0.9500 .
C48 H48 0.9500 .
C1S C3S 1.357(9) 2_635
C1S C2S 1.358(9) .
C1S H1S 0.9500 .
C2S C3S 1.346(9) .
C2S H2S 0.9500 .
C3S C1S 1.357(9) 2_635
C3S H3S 0.9500 .

loop_
_geom_torsion_atom_site_label_1
_geom_torsion_atom_site_label_2
_geom_torsion_atom_site_label_3
_geom_torsion_atom_site_label_4
_geom_torsion
_geom_torsion_site_symmetry_1
_geom_torsion_site_symmetry_4
C13 P1 N1 C25 -55.9(4) . .
C19 P1 N1 C25 -172.8(3) . .
C2 P1 N1 C25 69.0(4) . .
C12 O1 C1 C2 -179.1(4) . .
C12 O1 C1 C6 0.9(5) . .
O1 C1 C2 C3 178.1(4) . .
C6 C1 C2 C3 -1.8(7) . .
O1 C1 C2 P1 -1.4(7) . .
C6 C1 C2 P1 178.7(4) . .
N1 P1 C2 C3 4.6(4) . .
C13 P1 C2 C3 134.2(4) . .
C19 P1 C2 C3 -112.6(4) . .
N1 P1 C2 C1 -176.0(4) . .
C13 P1 C2 C1 -46.4(5) . .
C19 P1 C2 C1 66.9(5) . .
C11 P2 N2 C43 -58.5(5) . .
C31 P2 N2 C43 -179.4(4) . .
C37 P2 N2 C43 64.6(5) . .
C1 C2 C3 C4 -1.0(7) . .
P1 C2 C3 C4 178.5(4) . .
C2 C3 C4 C5 3.0(8) . .
C3 C4 C5 C6 -2.0(8) . .
C4 C5 C6 C1 -0.8(7) . .
C4 C5 C6 C7 -176.3(5) . .
C2 C1 C6 C5 2.8(7) . .
O1 C1 C6 C5 -177.1(4) . .
C2 C1 C6 C7 179.4(4) . .
O1 C1 C6 C7 -0.5(5) . .
C5 C6 C7 C8 -4.1(10) . .
C1 C6 C7 C8 -180.0(6) . .
C5 C6 C7 C12 175.8(5) . .
C1 C6 C7 C12 -0.1(5) . .
C12 C7 C8 C9 -1.1(8) . .
C6 C7 C8 C9 178.8(6) . .
C7 C8 C9 C10 -0.4(9) . .
C8 C9 C10 C11 0.2(9) . .
C9 C10 C11 C12 1.5(8) . .
C9 C10 C11 P2 -176.7(4) . .
N2 P2 C11 C12 -50.2(5) . .
C31 P2 C11 C12 71.3(5) . .
C37 P2 C11 C12 -178.3(4) . .
N2 P2 C11 C10 127.8(5) . .
C31 P2 C11 C10 -110.6(5) . .
C37 P2 C11 C10 -0.3(5) . .
C1 O1 C12 C11 176.6(4) . .
C1 O1 C12 C7 -0.9(5) . .
C10 C11 C12 O1 179.7(4) . .
P2 C11 C12 O1 -2.1(7) . .
C10 C11 C12 C7 -3.2(8) . .
P2 C11 C12 C7 175.0(4) . .
C8 C7 C12 O1 -179.5(4) . .
C6 C7 C12 O1 0.6(5) . .
C8 C7 C12 C11 3.1(7) . .
C6 C7 C12 C11 -176.8(5) . .
N1 P1 C13 C14 108.9(2) . .
C19 P1 C13 C14 -133.6(2) . .
C2 P1 C13 C14 -18.3(3) . .
N1 P1 C13 C18 -67.6(2) . .
C19 P1 C13 C18 50.0(2) . .
C2 P1 C13 C18 165.3(2) . .
C18 C13 C14 C15 0.0 . .
P1 C13 C14 C15 -176.3(3) . .
C13 C14 C15 C16 0.0 . .
C14 C15 C16 C17 0.0 . .
C15 C16 C17 C18 0.0 . .
C16 C17 C18 C13 0.0 . .
C14 C13 C18 C17 0.0 . .
P1 C13 C18 C17 176.6(2) . .
N1 P1 C19 C20 -3.3(2) . .
C13 P1 C19 C20 -127.5(2) . .
C2 P1 C19 C20 117.5(2) . .
N1 P1 C19 C24 174.6(2) . .
C13 P1 C19 C24 50.4(2) . .
C2 P1 C19 C24 -64.6(3) . .
C24 C19 C20 C21 0.0 . .
P1 C19 C20 C21 177.9(2) . .
C19 C20 C21 C22 0.0 . .
C20 C21 C22 C23 0.0 . .
C21 C22 C23 C24 0.0 . .
C22 C23 C24 C19 0.0 . .
C20 C19 C24 C23 0.0 . .
P1 C19 C24 C23 -177.9(2) . .
P1 N1 C25 C26 177.8(2) . .
P1 N1 C25 C30 -0.4(5) . .
C30 C25 C26 C27 0.0 . .
N1 C25 C26 C27 -178.2(3) . .
C25 C26 C27 C28 0.0 . .
C26 C27 C28 C29 0.0 . .
C27 C28 C29 C30 0.0 . .
C28 C29 C30 C25 0.0 . .
C26 C25 C30 C29 0.0 . .
N1 C25 C30 C29 178.1(3) . .
N2 P2 C31 C32 -31.7(3) . .
C11 P2 C31 C32 -159.8(3) . .
C37 P2 C31 C32 90.4(2) . .
N2 P2 C31 C36 157.9(2) . .
C11 P2 C31 C36 29.8(3) . .
C37 P2 C31 C36 -80.0(2) . .
C36 C31 C32 C33 0.0 . .
P2 C31 C32 C33 -170.4(3) . .
C31 C32 C33 C34 0.0 . .
C32 C33 C34 C35 0.0 . .
C33 C34 C35 C36 0.0 . .
C34 C35 C36 C31 0.0 . .
C32 C31 C36 C35 0.0 . .
P2 C31 C36 C35 170.3(3) . .
N2 P2 C37 C38 -44.7(3) . .
C11 P2 C37 C38 85.9(2) . .
C31 P2 C37 C38 -162.4(2) . .
N2 P2 C37 C42 130.7(3) . .
C11 P2 C37 C42 -98.7(2) . .
C31 P2 C37 C42 13.0(2) . .
C42 C37 C38 C39 0.0 . .
P2 C37 C38 C39 175.4(2) . .
C37 C38 C39 C40 0.0 . .
C38 C39 C40 C41 0.0 . .
C39 C40 C41 C42 0.0 . .
C40 C41 C42 C37 0.0 . .
C38 C37 C42 C41 0.0 . .
P2 C37 C42 C41 -175.3(2) . .
P2 N2 C43 C44 53.1(5) . .
P2 N2 C43 C48 -134.0(3) . .
C48 C43 C44 C45 0.0 . .
N2 C43 C44 C45 172.7(4) . .
C43 C44 C45 C46 0.0 . .
C44 C45 C46 C47 0.0 . .
C45 C46 C47 C48 0.0 . .
C46 C47 C48 C43 0.0 . .
C44 C43 C48 C47 0.0 . .
N2 C43 C48 C47 -173.1(4) . .
C3S C1S C2S C3S 2.8(12) 2_635 .
C1S C2S C3S C1S -2.8(12) . 2_635
